data_4317011
loop_
_publ_author_name
'Jinlan Cui'
'Mark S. Mashuta'
'Robert M. Buchanan'
'Craig A. Grapperhaus'

_publ_contact_author_email grapperhaus@louisville.edu
_publ_contact_author_fax '(502)852-8149 '
_publ_contact_author_phone '(502)852-5932 '
_publ_section_title
;
 Synthesis, Structure, and Solution Properties of [(mim-TASN)FeCl2]+ and
 Its \m-Oxo Derivative
;
_journal_name_full 'Inorganic Chemistry'
_journal_page_first 10427
_journal_page_last 10435
_journal_paper_doi 10.1021/ic1012999
_journal_volume 49
_journal_year 2010
_chemical_formula_moiety 'C11 H20 Cl2 Fe N4 S, Cl4 Fe'
_chemical_formula_sum 'C11 H20 Cl6 Fe2 N4 S'
_chemical_formula_weight 564.77
_chemical_name_common
; 
 dichloro(4-((1-methyl-1H-imidazol-2-yl)methyl)-
 1-thia-4,7-diazacyclononane)iron(III) tetrachloroferrate(III)
;
_chemical_name_systematic
; 
 dichloro(4-((1-methyl-1H-imidazol-2-yl)methyl)-
 1-thia-4,7-diazacyclononane)iron(III) tetrachloroferrate(III)
;
_space_group_IT_number 14
_symmetry_cell_setting monoclinic
_symmetry_space_group_name_Hall '-P 2ybc'
_symmetry_space_group_name_H-M 'P 1 21/c 1'
_atom_sites_solution_hydrogens geom
_atom_sites_solution_primary direct
_atom_sites_solution_secondary difmap
_audit_creation_method SHELXL-97
_audit_update_record
;
  Jan_22_2010 text and data added by Mark S. Mashuta
  Feb_1_2010 text and data added by Mark S. Mashuta
;
_cell_angle_alpha 90.00
_cell_angle_beta 110.2420(10)
_cell_angle_gamma 90.00
_cell_formula_units_Z 4
_cell_length_a 13.0605(6)
_cell_length_b 10.4331(5)
_cell_length_c 16.1935(7)
_cell_measurement_reflns_used 5254
_cell_measurement_temperature 100(2)
_cell_measurement_theta_max 28.22
_cell_measurement_theta_min 2.56
_cell_volume 2070.27(16)
_computing_cell_refinement 'SAINT 6.36 (Bruker, 2002)'
_computing_data_collection 'SMART 5.628 (Bruker, 2002)'
_computing_data_reduction 'SAINT 6.36 (Bruker, 2002)'
_computing_molecular_graphics 'SHELXTL 6.12 (Bruker, 2001)'
_computing_publication_material 'SHELXTL 6.12 (Bruker, 2001)'
_computing_structure_refinement 'SHELXL-97 (Sheldrick, 1997)'
_computing_structure_solution 'SHELXS-90 (Sheldrick, 1990)'
_diffrn_ambient_temperature 100(2)
_diffrn_measured_fraction_theta_full 0.958
_diffrn_measured_fraction_theta_max 0.958
_diffrn_measurement_device_type 'SMART APEX CCD'
_diffrn_measurement_method '\w scans'
_diffrn_radiation_monochromator graphite
_diffrn_radiation_source 'normal-focus sealed tube'
_diffrn_radiation_type MoK\a
_diffrn_radiation_wavelength 0.71073
_diffrn_reflns_av_R_equivalents 0.0252
_diffrn_reflns_av_sigmaI/netI 0.0247
_diffrn_reflns_limit_h_max 17
_diffrn_reflns_limit_h_min -17
_diffrn_reflns_limit_k_max 13
_diffrn_reflns_limit_k_min -13
_diffrn_reflns_limit_l_max 21
_diffrn_reflns_limit_l_min -21
_diffrn_reflns_number 18134
_diffrn_reflns_theta_full 28.25
_diffrn_reflns_theta_max 28.25
_diffrn_reflns_theta_min 1.66
_diffrn_standards_decay_% <0.1
_diffrn_standards_interval_count 0
_diffrn_standards_interval_time 0
_diffrn_standards_number 0
_exptl_absorpt_coefficient_mu 2.279
_exptl_absorpt_correction_T_max 0.915
_exptl_absorpt_correction_T_min 0.672
_exptl_absorpt_correction_type multi-scan
_exptl_absorpt_process_details
;
SADABS; Sheldrick, (1996).
;
_exptl_crystal_colour orange
_exptl_crystal_density_diffrn 1.812
_exptl_crystal_density_meas ?
_exptl_crystal_density_method 'not measured'
_exptl_crystal_description block
_exptl_crystal_F_000 1136
_exptl_crystal_size_max 0.34
_exptl_crystal_size_mid 0.16
_exptl_crystal_size_min 0.06
_refine_diff_density_max 0.684
_refine_diff_density_min -0.359
_refine_diff_density_rms 0.080
_refine_ls_extinction_method none
_refine_ls_goodness_of_fit_ref 1.042
_refine_ls_hydrogen_treatment mixed
_refine_ls_matrix_type full
_refine_ls_number_parameters 223
_refine_ls_number_reflns 4911
_refine_ls_number_restraints 0
_refine_ls_restrained_S_all 1.042
_refine_ls_R_factor_all 0.0348
_refine_ls_R_factor_gt 0.0284
_refine_ls_shift/su_max 0.001
_refine_ls_shift/su_mean 0.000
_refine_ls_structure_factor_coef Fsqd
_refine_ls_weighting_details 'calc w=1/[\s^2^(Fo^2^)+(0.0318P)^2^+1.3222P] where P=(Fo^2^+2Fc^2^)/3'
_refine_ls_weighting_scheme calc
_refine_ls_wR_factor_gt 0.0643
_refine_ls_wR_factor_ref 0.0672
_reflns_number_gt 4294
_reflns_number_total 4911
_reflns_threshold_expression I>2\s(I)
_cod_data_source_file ic1012999_si_002_1.cif
_cod_data_source_block 1
_cod_depositor_comments
;
The following automatic conversions were performed:

'_symmetry_cell_setting' value 'Monoclinic' changed to 'monoclinic'
according to the built-in table from CIF Core dictionary named
'cif_core.dic' version 2.4.1 from 2010-06-29.

Automatic conversion script
Id: cif_fix_values 1646 2011-03-28 12:23:43Z adriana 

The following automatic conversions were performed:

'_exptl_crystal_density_meas' value 'not measured' was changed to '?'
- the value is perceived as not measured.

Automatic conversion script
Id: cif_fix_values 3008 2015-01-20 13:52:24Z robertas 
;
_cod_database_code 4317011

loop_
_symmetry_equiv_pos_as_xyz
'x, y, z'
'-x, y+1/2, -z+1/2'
'-x, -y, -z'
'x, -y-1/2, z-1/2'

loop_
_atom_site_label
_atom_site_type_symbol
_atom_site_fract_x
_atom_site_fract_y
_atom_site_fract_z
_atom_site_U_iso_or_equiv
_atom_site_adp_type
_atom_site_occupancy
_atom_site_symmetry_multiplicity
_atom_site_calc_flag
_atom_site_refinement_flags
_atom_site_disorder_assembly
_atom_site_disorder_group
Fe1 Fe 0.36961(2) 0.83121(3) 0.141210(18) 0.01404(7) Uani 1 1 d . . .
S1 S 0.35727(4) 0.71329(5) 0.27411(3) 0.01922(11) Uani 1 1 d . . .
Cl1 Cl 0.41699(4) 0.66866(5) 0.06926(3) 0.02044(11) Uani 1 1 d . . .
Cl2 Cl 0.53962(4) 0.89586(5) 0.23142(3) 0.01873(11) Uani 1 1 d . . .
N1 N 0.29303(13) 0.98880(15) 0.19252(11) 0.0152(3) Uani 1 1 d . . .
N2 N 0.19898(14) 0.76725(16) 0.09630(13) 0.0177(4) Uani 1 1 d D . .
H2N H 0.1774(12) 0.7713(15) 0.0489(9) -0.021(3) Uiso 1 1 d D . .
N3 N 0.34931(14) 0.97462(16) 0.05058(11) 0.0167(3) Uani 1 1 d . . .
N4 N 0.35360(14) 1.18021(15) 0.02304(11) 0.0167(3) Uani 1 1 d . . .
C1 C 0.17241(16) 0.98718(19) 0.14405(14) 0.0191(4) Uani 1 1 d . . .
H1A H 0.1564 1.0334 0.0876 0.023 Uiso 1 1 calc R . .
H1B H 0.1355 1.0334 0.1793 0.023 Uiso 1 1 calc R . .
C2 C 0.12621(17) 0.8522(2) 0.12549(15) 0.0215(4) Uani 1 1 d . . .
H2A H 0.1179 0.8164 0.1794 0.026 Uiso 1 1 calc R . .
H2B H 0.0531 0.8553 0.0791 0.026 Uiso 1 1 calc R . .
C3 C 0.19081(18) 0.6318(2) 0.12136(15) 0.0227(4) Uani 1 1 d . . .
H3A H 0.2310 0.5764 0.0934 0.027 Uiso 1 1 calc R . .
H3B H 0.1133 0.6050 0.0993 0.027 Uiso 1 1 calc R . .
C4 C 0.23752(17) 0.61383(19) 0.22098(14) 0.0205(4) Uani 1 1 d . . .
H4A H 0.2576 0.5227 0.2342 0.025 Uiso 1 1 calc R . .
H4B H 0.1804 0.6348 0.2461 0.025 Uiso 1 1 calc R . .
C5 C 0.30324(18) 0.8465(2) 0.32095(14) 0.0213(4) Uani 1 1 d . . .
H5A H 0.2236 0.8345 0.3056 0.026 Uiso 1 1 calc R . .
H5B H 0.3368 0.8432 0.3859 0.026 Uiso 1 1 calc R . .
C6 C 0.32361(17) 0.97834(19) 0.28975(13) 0.0185(4) Uani 1 1 d . . .
H6A H 0.2816 1.0425 0.3099 0.022 Uiso 1 1 calc R . .
H6B H 0.4020 0.9994 0.3176 0.022 Uiso 1 1 calc R . .
C7 C 0.33698(16) 1.11113(19) 0.17031(13) 0.0168(4) Uani 1 1 d . . .
H7A H 0.4097 1.1300 0.2143 0.020 Uiso 1 1 calc R . .
H7B H 0.2874 1.1833 0.1694 0.020 Uiso 1 1 calc R . .
C8 C 0.34510(15) 1.09232(19) 0.08079(13) 0.0162(4) Uani 1 1 d . . .
C9 C 0.36189(16) 0.9882(2) -0.03039(13) 0.0180(4) Uani 1 1 d . . .
H9 H 0.3680 0.9201 -0.0674 0.022 Uiso 1 1 calc R . .
C10 C 0.36412(16) 1.1146(2) -0.04803(13) 0.0185(4) Uani 1 1 d . . .
H10 H 0.3715 1.1514 -0.0993 0.037(7) Uiso 1 1 calc R . .
C11 C 0.35289(19) 1.32027(19) 0.03071(15) 0.0219(4) Uani 1 1 d . . .
H11A H 0.3559 1.3438 0.0901 0.033 Uiso 1 1 calc R . .
H11B H 0.2859 1.3546 -0.0126 0.033 Uiso 1 1 calc R . .
H11C H 0.4164 1.3560 0.0197 0.033 Uiso 1 1 calc R . .
Fe2 Fe 0.01732(2) 0.30871(3) 0.14928(2) 0.01845(8) Uani 1 1 d . . .
Cl3 Cl 0.09586(4) 0.31468(5) 0.04952(4) 0.02389(12) Uani 1 1 d . . .
Cl4 Cl -0.09430(4) 0.14166(5) 0.11729(3) 0.02350(12) Uani 1 1 d . . .
Cl5 Cl 0.14068(5) 0.28788(6) 0.27988(4) 0.03250(14) Uani 1 1 d . . .
Cl6 Cl -0.07729(5) 0.48317(5) 0.14246(4) 0.03318(14) Uani 1 1 d . . .

loop_
_atom_site_aniso_label
_atom_site_aniso_U_11
_atom_site_aniso_U_22
_atom_site_aniso_U_33
_atom_site_aniso_U_23
_atom_site_aniso_U_13
_atom_site_aniso_U_12
Fe1 0.01490(15) 0.01377(14) 0.01401(14) 0.00016(10) 0.00570(11) -0.00015(10)
S1 0.0206(3) 0.0181(2) 0.0199(2) 0.00251(19) 0.0081(2) 0.0011(2)
Cl1 0.0231(3) 0.0186(2) 0.0215(2) -0.00313(18) 0.0101(2) 0.00142(19)
Cl2 0.0158(2) 0.0200(2) 0.0193(2) -0.00032(18) 0.00477(19) -0.00122(18)
N1 0.0164(8) 0.0138(8) 0.0156(8) 0.0004(6) 0.0059(7) -0.0009(6)
N2 0.0191(9) 0.0142(9) 0.0211(10) 0.0001(7) 0.0088(8) 0.0002(7)
N3 0.0175(8) 0.0171(8) 0.0153(8) -0.0010(6) 0.0053(7) -0.0005(7)
N4 0.0165(8) 0.0165(8) 0.0182(8) 0.0020(6) 0.0072(7) 0.0008(6)
C1 0.0159(10) 0.0166(10) 0.0238(10) 0.0014(8) 0.0056(8) 0.0032(8)
C2 0.0154(10) 0.0219(11) 0.0269(11) -0.0006(9) 0.0070(9) 0.0010(8)
C3 0.0226(11) 0.0171(10) 0.0285(11) -0.0017(9) 0.0089(9) -0.0045(8)
C4 0.0217(11) 0.0149(10) 0.0273(11) 0.0010(8) 0.0116(9) -0.0010(8)
C5 0.0260(11) 0.0234(11) 0.0169(10) 0.0019(8) 0.0105(9) 0.0007(9)
C6 0.0231(11) 0.0180(10) 0.0155(9) -0.0020(8) 0.0082(8) -0.0014(8)
C7 0.0191(10) 0.0152(10) 0.0178(10) -0.0005(7) 0.0084(8) -0.0026(8)
C8 0.0133(9) 0.0170(10) 0.0169(9) 0.0009(7) 0.0034(8) -0.0009(7)
C9 0.0183(10) 0.0217(10) 0.0144(9) -0.0011(8) 0.0063(8) -0.0002(8)
C10 0.0168(10) 0.0229(11) 0.0161(10) 0.0027(8) 0.0062(8) 0.0020(8)
C11 0.0267(11) 0.0152(10) 0.0264(11) 0.0028(8) 0.0125(9) -0.0012(8)
Fe2 0.01727(15) 0.01749(15) 0.02106(16) 0.00034(11) 0.00723(12) -0.00086(11)
Cl3 0.0228(3) 0.0237(3) 0.0293(3) 0.0013(2) 0.0142(2) -0.0009(2)
Cl4 0.0212(3) 0.0238(3) 0.0259(3) -0.0006(2) 0.0087(2) -0.0059(2)
Cl5 0.0353(3) 0.0281(3) 0.0254(3) 0.0001(2) -0.0007(2) -0.0070(2)
Cl6 0.0362(3) 0.0227(3) 0.0509(4) 0.0072(2) 0.0280(3) 0.0076(2)

loop_
_atom_type_symbol
_atom_type_description
_atom_type_scat_dispersion_real
_atom_type_scat_dispersion_imag
_atom_type_scat_source
C C 0.0033 0.0016 'International Tables Vol C Tables 4.2.6.8 and 6.1.1.4'
H H 0.0000 0.0000 'International Tables Vol C Tables 4.2.6.8 and 6.1.1.4'
N N 0.0061 0.0033 'International Tables Vol C Tables 4.2.6.8 and 6.1.1.4'
S S 0.1246 0.1234 'International Tables Vol C Tables 4.2.6.8 and 6.1.1.4'
Cl Cl 0.1484 0.1585 'International Tables Vol C Tables 4.2.6.8 and 6.1.1.4'
Fe Fe 0.3463 0.8444 'International Tables Vol C Tables 4.2.6.8 and 6.1.1.4'

loop_
_geom_angle_atom_site_label_1
_geom_angle_atom_site_label_2
_geom_angle_atom_site_label_3
_geom_angle
_geom_angle_site_symmetry_1
_geom_angle_site_symmetry_3
_geom_angle_publ_flag
N3 Fe1 N2 96.88(7) . . no
N3 Fe1 N1 76.39(6) . . no
N2 Fe1 N1 79.21(6) . . no
N3 Fe1 Cl1 99.75(5) . . no
N2 Fe1 Cl1 91.65(5) . . no
N1 Fe1 Cl1 169.45(5) . . no
N3 Fe1 Cl2 95.64(5) . . no
N2 Fe1 Cl2 161.31(5) . . no
N1 Fe1 Cl2 90.34(4) . . no
Cl1 Fe1 Cl2 99.86(2) . . no
N3 Fe1 S1 159.01(5) . . no
N2 Fe1 S1 77.18(5) . . no
N1 Fe1 S1 82.70(4) . . no
Cl1 Fe1 S1 100.53(2) . . no
Cl2 Fe1 S1 86.210(19) . . no
C4 S1 C5 103.64(10) . . no
C4 S1 Fe1 99.89(7) . . no
C5 S1 Fe1 97.46(7) . . no
C6 N1 C7 109.42(15) . . no
C6 N1 C1 113.72(16) . . no
C7 N1 C1 107.80(15) . . no
C6 N1 Fe1 110.46(12) . . no
C7 N1 Fe1 106.33(11) . . no
C1 N1 Fe1 108.82(12) . . no
C3 N2 C2 111.42(16) . . no
C3 N2 Fe1 111.08(13) . . no
C2 N2 Fe1 113.56(13) . . no
C3 N2 H2N 107.9(13) . . no
C2 N2 H2N 104.2(13) . . no
Fe1 N2 H2N 108.2(12) . . no
C8 N3 C9 106.71(16) . . no
C8 N3 Fe1 115.00(13) . . no
C9 N3 Fe1 136.50(14) . . no
C8 N4 C10 107.28(16) . . no
C8 N4 C11 128.13(18) . . no
C10 N4 C11 124.59(17) . . no
N1 C1 C2 112.81(16) . . no
N1 C1 H1A 109.0 . . no
C2 C1 H1A 109.0 . . no
N1 C1 H1B 109.0 . . no
C2 C1 H1B 109.0 . . no
H1A C1 H1B 107.8 . . no
N2 C2 C1 111.11(17) . . no
N2 C2 H2A 109.4 . . no
C1 C2 H2A 109.4 . . no
N2 C2 H2B 109.4 . . no
C1 C2 H2B 109.4 . . no
H2A C2 H2B 108.0 . . no
N2 C3 C4 111.45(17) . . no
N2 C3 H3A 109.3 . . no
C4 C3 H3A 109.3 . . no
N2 C3 H3B 109.3 . . no
C4 C3 H3B 109.3 . . no
H3A C3 H3B 108.0 . . no
C3 C4 S1 113.10(14) . . no
C3 C4 H4A 109.0 . . no
S1 C4 H4A 109.0 . . no
C3 C4 H4B 109.0 . . no
S1 C4 H4B 109.0 . . no
H4A C4 H4B 107.8 . . no
C6 C5 S1 114.26(14) . . no
C6 C5 H5A 108.7 . . no
S1 C5 H5A 108.7 . . no
C6 C5 H5B 108.7 . . no
S1 C5 H5B 108.7 . . no
H5A C5 H5B 107.6 . . no
N1 C6 C5 113.83(16) . . no
N1 C6 H6A 108.8 . . no
C5 C6 H6A 108.8 . . no
N1 C6 H6B 108.8 . . no
C5 C6 H6B 108.8 . . no
H6A C6 H6B 107.7 . . no
N1 C7 C8 106.38(15) . . no
N1 C7 H7A 110.5 . . no
C8 C7 H7A 110.5 . . no
N1 C7 H7B 110.5 . . no
C8 C7 H7B 110.5 . . no
H7A C7 H7B 108.6 . . no
N3 C8 N4 110.54(17) . . no
N3 C8 C7 120.07(17) . . no
N4 C8 C7 129.33(18) . . no
C10 C9 N3 108.56(18) . . no
C10 C9 H9 125.7 . . no
N3 C9 H9 125.7 . . no
C9 C10 N4 106.91(17) . . no
C9 C10 H10 126.5 . . no
N4 C10 H10 126.5 . . no
N4 C11 H11A 109.5 . . no
N4 C11 H11B 109.5 . . no
H11A C11 H11B 109.5 . . no
N4 C11 H11C 109.5 . . no
H11A C11 H11C 109.5 . . no
H11B C11 H11C 109.5 . . no
Cl6 Fe2 Cl5 110.35(3) . . no
Cl6 Fe2 Cl3 109.88(2) . . no
Cl5 Fe2 Cl3 109.88(3) . . no
Cl6 Fe2 Cl4 109.22(3) . . no
Cl5 Fe2 Cl4 110.72(2) . . no
Cl3 Fe2 Cl4 106.72(2) . . no

loop_
_geom_bond_atom_site_label_1
_geom_bond_atom_site_label_2
_geom_bond_distance
_geom_bond_site_symmetry_2
_geom_bond_publ_flag
Fe1 N3 2.0479(17) . no
Fe1 N2 2.1951(18) . no
Fe1 N1 2.2291(16) . no
Fe1 Cl1 2.2617(6) . no
Fe1 Cl2 2.2967(5) . no
Fe1 S1 2.5320(6) . no
S1 C4 1.825(2) . no
S1 C5 1.837(2) . no
N1 C6 1.488(2) . no
N1 C7 1.494(2) . no
N1 C1 1.497(3) . no
N2 C3 1.485(3) . no
N2 C2 1.491(3) . no
N2 H2N 0.722(13) . no
N3 C8 1.330(3) . no
N3 C9 1.384(2) . no
N4 C8 1.341(2) . no
N4 C10 1.386(3) . no
N4 C11 1.467(2) . no
C1 C2 1.520(3) . no
C1 H1A 0.9900 . no
C1 H1B 0.9900 . no
C2 H2A 0.9900 . no
C2 H2B 0.9900 . no
C3 C4 1.526(3) . no
C3 H3A 0.9900 . no
C3 H3B 0.9900 . no
C4 H4A 0.9900 . no
C4 H4B 0.9900 . no
C5 C6 1.520(3) . no
C5 H5A 0.9900 . no
C5 H5B 0.9900 . no
C6 H6A 0.9900 . no
C6 H6B 0.9900 . no
C7 C8 1.503(3) . no
C7 H7A 0.9900 . no
C7 H7B 0.9900 . no
C9 C10 1.352(3) . no
C9 H9 0.9500 . no
C10 H10 0.9500 . no
C11 H11A 0.9800 . no
C11 H11B 0.9800 . no
C11 H11C 0.9800 . no
Fe2 Cl6 2.1811(6) . no
Fe2 Cl5 2.1813(6) . no
Fe2 Cl3 2.1937(6) . no
Fe2 Cl4 2.2156(6) . no

loop_
_geom_torsion_atom_site_label_1
_geom_torsion_atom_site_label_2
_geom_torsion_atom_site_label_3
_geom_torsion_atom_site_label_4
_geom_torsion
_geom_torsion_site_symmetry_1
_geom_torsion_site_symmetry_2
_geom_torsion_site_symmetry_3
_geom_torsion_site_symmetry_4
_geom_torsion_publ_flag
N3 Fe1 S1 C4 96.49(15) . . . . no
N2 Fe1 S1 C4 20.98(8) . . . . no
N1 Fe1 S1 C4 101.52(8) . . . . no
Cl1 Fe1 S1 C4 -68.31(7) . . . . no
Cl2 Fe1 S1 C4 -167.65(7) . . . . no
N3 Fe1 S1 C5 -8.83(16) . . . . no
N2 Fe1 S1 C5 -84.34(9) . . . . no
N1 Fe1 S1 C5 -3.81(8) . . . . no
Cl1 Fe1 S1 C5 -173.63(7) . . . . no
Cl2 Fe1 S1 C5 87.03(7) . . . . no
N3 Fe1 N1 C6 -153.47(13) . . . . no
N2 Fe1 N1 C6 106.65(13) . . . . no
Cl1 Fe1 N1 C6 136.9(2) . . . . no
Cl2 Fe1 N1 C6 -57.75(12) . . . . no
S1 Fe1 N1 C6 28.38(12) . . . . no
N3 Fe1 N1 C7 -34.84(12) . . . . no
N2 Fe1 N1 C7 -134.72(13) . . . . no
Cl1 Fe1 N1 C7 -104.4(3) . . . . no
Cl2 Fe1 N1 C7 60.87(11) . . . . no
S1 Fe1 N1 C7 147.01(12) . . . . no
N3 Fe1 N1 C1 81.04(12) . . . . no
N2 Fe1 N1 C1 -18.84(12) . . . . no
Cl1 Fe1 N1 C1 11.4(3) . . . . no
Cl2 Fe1 N1 C1 176.75(12) . . . . no
S1 Fe1 N1 C1 -97.11(12) . . . . no
N3 Fe1 N2 C3 155.77(14) . . . . no
N1 Fe1 N2 C3 -129.55(14) . . . . no
Cl1 Fe1 N2 C3 55.75(13) . . . . no
Cl2 Fe1 N2 C3 -72.5(2) . . . . no
S1 Fe1 N2 C3 -44.68(13) . . . . no
N3 Fe1 N2 C2 -77.72(15) . . . . no
N1 Fe1 N2 C2 -3.04(14) . . . . no
Cl1 Fe1 N2 C2 -177.74(14) . . . . no
Cl2 Fe1 N2 C2 54.0(2) . . . . no
S1 Fe1 N2 C2 81.83(14) . . . . no
N2 Fe1 N3 C8 101.90(14) . . . . no
N1 Fe1 N3 C8 24.80(14) . . . . no
Cl1 Fe1 N3 C8 -165.23(13) . . . . no
Cl2 Fe1 N3 C8 -64.19(14) . . . . no
S1 Fe1 N3 C8 29.9(2) . . . . no
N2 Fe1 N3 C9 -95.9(2) . . . . no
N1 Fe1 N3 C9 -173.0(2) . . . . no
Cl1 Fe1 N3 C9 -3.0(2) . . . . no
Cl2 Fe1 N3 C9 98.03(19) . . . . no
S1 Fe1 N3 C9 -167.85(13) . . . . no
C6 N1 C1 C2 -85.1(2) . . . . no
C7 N1 C1 C2 153.38(17) . . . . no
Fe1 N1 C1 C2 38.45(19) . . . . no
C3 N2 C2 C1 150.69(18) . . . . no
Fe1 N2 C2 C1 24.4(2) . . . . no
N1 C1 C2 N2 -42.2(2) . . . . no
C2 N2 C3 C4 -67.6(2) . . . . no
Fe1 N2 C3 C4 60.08(19) . . . . no
N2 C3 C4 S1 -36.6(2) . . . . no
C5 S1 C4 C3 101.68(16) . . . . no
Fe1 S1 C4 C3 1.42(16) . . . . no
C4 S1 C5 C6 -122.87(16) . . . . no
Fe1 S1 C5 C6 -20.74(16) . . . . no
C7 N1 C6 C5 -168.35(16) . . . . no
C1 N1 C6 C5 71.1(2) . . . . no
Fe1 N1 C6 C5 -51.63(19) . . . . no
S1 C5 C6 N1 49.0(2) . . . . no
C6 N1 C7 C8 157.28(16) . . . . no
C1 N1 C7 C8 -78.59(18) . . . . no
Fe1 N1 C7 C8 37.98(17) . . . . no
C9 N3 C8 N4 0.4(2) . . . . no
Fe1 N3 C8 N4 167.74(13) . . . . no
C9 N3 C8 C7 -177.09(17) . . . . no
Fe1 N3 C8 C7 -9.8(2) . . . . no
C10 N4 C8 N3 -0.2(2) . . . . no
C11 N4 C8 N3 -179.88(19) . . . . no
C10 N4 C8 C7 177.05(19) . . . . no
C11 N4 C8 C7 -2.7(3) . . . . no
N1 C7 C8 N3 -21.3(2) . . . . no
N1 C7 C8 N4 161.72(19) . . . . no
C8 N3 C9 C10 -0.5(2) . . . . no
Fe1 N3 C9 C10 -163.73(15) . . . . no
N3 C9 C10 N4 0.4(2) . . . . no
C8 N4 C10 C9 -0.2(2) . . . . no
C11 N4 C10 C9 179.56(19) . . . . no
